data_1008240
loop_
_publ_author_name
'Averbuch-Pouchot, M T'
'El-Horr, N'
'Guitel, J C'

_publ_section_title
;
Structures of Mercury Dichloride - Dipotassium Dichromate (1/1), Hg
Cl~2~ K~2~ Cr~2~ O~7~, and Mercury Dichloride - Diammonium Dichromate
(1/1), Hg Cl~2~ ((N H~4~)~2~ Cr~2~ O~7~)
;
_journal_coden_ASTM ACSCEE
_journal_name_full 'Acta Crystallographica C (39,1983-)'
_journal_page_first 725
_journal_page_last 728
_journal_volume 40
_journal_year 1984
_chemical_formula_structural 'Hg Cl2 K2 Cr2 O7'
_chemical_formula_sum 'Cl2 Cr2 Hg K2 O7'
_chemical_name_systematic 'Mercury dipotassium dichloride dichromate'
_space_group_IT_number 14
_symmetry_cell_setting monoclinic
_symmetry_Int_Tables_number 14
_symmetry_space_group_name_Hall '-P 2yn'
_symmetry_space_group_name_H-M 'P 1 21/n 1'
_cell_angle_alpha 90
_cell_angle_beta 92.32(5)
_cell_angle_gamma 90
_cell_formula_units_Z 4
_cell_length_a 12.372(8)
_cell_length_b 10.438(8)
_cell_length_c 8.191(5)
_cell_volume 1056.9
_exptl_crystal_density_meas 3.56
_refine_ls_R_factor_all 0.042
_cod_database_code 1008240

loop_
_symmetry_equiv_pos_as_xyz
x,y,z
1/2+x,1/2-y,1/2+z
-x,-y,-z
1/2-x,1/2+y,1/2-z

loop_
_atom_site_label
_atom_site_type_symbol
_atom_site_symmetry_multiplicity
_atom_site_Wyckoff_symbol
_atom_site_fract_x
_atom_site_fract_y
_atom_site_fract_z
_atom_site_occupancy
_atom_site_attached_hydrogens
_atom_site_calc_flag
Hg1 Hg2+ 2 a 0. 0. 0. 1. 0 d
Hg2 Hg2+ 2 b 0. 0. 0.5 1. 0 d
Cr1 Cr6+ 4 e 0.3864(2) 0.1671(2) 0.0437(2) 1. 0 d
Cr2 Cr6+ 4 e 0.3897(2) 0.1636(2) 0.4537(2) 1. 0 d
K1 K1+ 4 e 0.1586(2) 0.3249(3) 0.7485(4) 1. 0 d
K2 K1+ 4 e 0.1301(2) 0.3489(3) 0.2515(4) 1. 0 d
Cl1 Cl1- 4 e 0.1381(3) 0.0219(4) 0.2034(4) 1. 0 d
Cl2 Cl1- 4 e 0.1377(3) 0.0187(4) 0.7034(4) 1. 0 d
O1 O2- 4 e 0.4041(7) 0.116(1) 0.249(1) 1. 0 d
O2 O2- 4 e -0.0046(10) 0.255(1) 0.494(2) 1. 0 d
O3 O2- 4 e 0.2832(9) 0.261(1) 0.021(1) 1. 0 d
O4 O2- 4 e 0.3720(12) 0.036(1) 0.936(2) 1. 0 d
O5 O2- 4 e 0.4958(12) 0.248(1) 0.507(2) 1. 0 d
O6 O2- 4 e 0.3891(10) 0.035(1) 0.559(1) 1. 0 d
O7 O2- 4 e 0.2809(9) 0.243(1) 0.474(1) 1. 0 d

loop_
_atom_type_symbol
_atom_type_oxidation_number
Hg2+ 2.000
Cr6+ 6.000
K1+ 1.000
Cl1- -1.000
O2- -2.000
